data_2242431
loop_
_publ_author_name
'Stritzinger, Jared T.'
'Droessler, Janelle E.'
'Scott, Brian L.'
'Goff, George S.'

_publ_section_title
;
 Cs[Tf~2~N]: a second polymorph with a layered structure
;
_journal_coeditor_code WM5433
_journal_issue 4
_journal_name_full 'Acta Crystallographica Section E'
_journal_page_first 551
_journal_page_last 554
_journal_paper_doi 10.1107/S2056989018004401
_journal_volume 74
_journal_year 2018
_chemical_formula_iupac '[Cs (C2 F6 N O4 S2)]'
_chemical_formula_moiety '(Cs) [N(SO2CF3)2]'
_chemical_formula_sum 'C2 Cs F6 N O4 S2'
_chemical_formula_weight 413.06
_chemical_melting_point 399
_chemical_name_common 'Cesium Bistriflimide'
_chemical_name_systematic
;
Poly[[\m~4~-bis[(trifluoromethyl)sulfonyl]imido]caesium(I)]
;
_space_group_crystal_system monoclinic
_space_group_IT_number 14
_space_group_name_Hall '-P 2ybc'
_space_group_name_H-M_alt 'P 1 21/c 1'
_symmetry_space_group_name_Hall '-P 2ybc'
_symmetry_space_group_name_H-M 'P 1 21/c 1'
_audit_creation_method SHELXL-2014/7
_cell_angle_alpha 90
_cell_angle_beta 103.686(4)
_cell_angle_gamma 90
_cell_formula_units_Z 4
_cell_length_a 11.431(4)
_cell_length_b 6.918(2)
_cell_length_c 13.469(4)
_cell_measurement_reflns_used 12467
_cell_measurement_temperature 120(2)
_cell_measurement_theta_max 27.503
_cell_measurement_theta_min 3.113
_cell_volume 1034.9(6)
_computing_cell_refinement
;
SAINT-Plus (Bruker, 2014)
;
_computing_data_collection
;
APEX2 (Bruker, 2014)
;
_computing_data_reduction
;
SAINT-Plus (Bruker, 2014)
;
_computing_molecular_graphics
;
CrystalMaker (CrystalMaker, 2013)
;
_computing_publication_material
;
SHELXL2014 (Sheldrick, 2015<i>b</i>)
;
_computing_structure_refinement
;
SHELXL2014 (Sheldrick, 2015<i>b</i>)
;
_computing_structure_solution
;
SHELXT2014 (Sheldrick, 2015<i>a</i>)
;
_diffrn_ambient_temperature 120(2)
_diffrn_detector_area_resol_mean 0
_diffrn_measured_fraction_theta_full 0.999
_diffrn_measured_fraction_theta_max 0.997
_diffrn_measurement_device_type 'Bruker Photon 100'
_diffrn_measurement_method '0.5 wide w/exposures'
_diffrn_radiation_type MoK\a
_diffrn_radiation_wavelength 0.71073
_diffrn_reflns_av_R_equivalents 0.0477
_diffrn_reflns_limit_h_max 14
_diffrn_reflns_limit_h_min -14
_diffrn_reflns_limit_k_max 8
_diffrn_reflns_limit_k_min -8
_diffrn_reflns_limit_l_max 17
_diffrn_reflns_limit_l_min -17
_diffrn_reflns_number 12467
_diffrn_reflns_theta_full 25.242
_diffrn_reflns_theta_max 27.503
_diffrn_reflns_theta_min 3.113
_exptl_absorpt_coefficient_mu 4.068
_exptl_absorpt_correction_T_max 0.7456
_exptl_absorpt_correction_T_min 0.5069
_exptl_absorpt_correction_type multi-scan
_exptl_absorpt_process_details
;
(<i>SADABS</i>; Bruker, 2014)
;
_exptl_crystal_colour Colorless
_exptl_crystal_density_diffrn 2.651
_exptl_crystal_density_method 'Not measured'
_exptl_crystal_description Block
_exptl_crystal_F_000 768
_exptl_crystal_size_max 0.40
_exptl_crystal_size_mid 0.35
_exptl_crystal_size_min 0.33
_refine_diff_density_max 0.835
_refine_diff_density_min -1.151
_refine_ls_extinction_method none
_refine_ls_goodness_of_fit_ref 0.992
_refine_ls_hydrogen_treatment noref
_refine_ls_matrix_type full
_refine_ls_number_parameters 145
_refine_ls_number_reflns 2354
_refine_ls_number_restraints 0
_refine_ls_restrained_S_all 0.992
_refine_ls_R_factor_all 0.0317
_refine_ls_R_factor_gt 0.0221
_refine_ls_shift/su_max 0.001
_refine_ls_shift/su_mean 0.000
_refine_ls_structure_factor_coef Fsqd
_refine_ls_weighting_details 'w=1/[\s^2^(Fo^2^)+(0.0256P)^2^+1.4815P] where P=(Fo^2^+2Fc^2^)/3'
_refine_ls_weighting_scheme calc
_refine_ls_wR_factor_gt 0.0527
_refine_ls_wR_factor_ref 0.0577
_reflns_number_gt 1980
_reflns_number_total 2354
_reflns_threshold_expression 'I > 2\s(I)'
_cod_data_source_file wm5433sup1.cif
_cod_data_source_block I
_cod_original_cell_volume 1035.0(5)
_cod_database_code 2242431
_shelx_space_group_comment
;
The symmetry employed for this shelxl refinement is uniquely defined
by the following loop, which should always be used as a source of
symmetry information in preference to the above space-group names.
They are only intended as comments.
;

loop_
_space_group_symop_operation_xyz
'x, y, z'
'-x, y+1/2, -z+1/2'
'-x, -y, -z'
'x, -y-1/2, z-1/2'

loop_
_atom_site_type_symbol
_atom_site_label
_atom_site_fract_x
_atom_site_fract_y
_atom_site_fract_z
_atom_site_U_iso_or_equiv
_atom_site_adp_type
_atom_site_calc_flag
_atom_site_occupancy
Cs Cs1 -0.03866(2) 0.63206(3) 0.14267(2) 0.01618(7) Uani d 1
S S1 -0.19100(7) 1.13281(11) 0.03845(6) 0.01796(16) Uani d 1
S S2 -0.19461(7) 0.61691(11) 0.37165(6) 0.01711(16) Uani d 1
F F3 -0.3349(2) 1.3866(4) 0.0842(2) 0.0490(7) Uani d 1
O O1 -0.1407(2) 1.0987(4) 0.14485(18) 0.0335(6) Uani d 1
F F6 -0.4204(2) 0.5355(4) 0.29152(18) 0.0473(7) Uani d 1
F F2 -0.4023(2) 1.0936(4) 0.0776(2) 0.0523(7) Uani d 1
F F1 -0.4044(2) 1.2485(4) -0.06094(18) 0.0451(6) Uani d 1
F F5 -0.3425(2) 0.7475(4) 0.21036(16) 0.0419(6) Uani d 1
O O4 -0.1614(2) 0.4598(4) 0.31460(17) 0.0282(6) Uani d 1
F F4 -0.3890(2) 0.8228(4) 0.3522(2) 0.0512(7) Uani d 1
N N1 -0.2092(3) 0.5687(4) 0.48229(19) 0.0198(6) Uani d 1
O O2 -0.1390(2) 1.2826(4) -0.01035(19) 0.0301(6) Uani d 1
O O3 -0.1285(2) 0.7926(4) 0.3755(2) 0.0355(6) Uani d 1
C C2 -0.3470(3) 0.6835(6) 0.3026(3) 0.0286(8) Uani d 1
C C1 -0.3433(3) 1.2186(5) 0.0345(3) 0.0284(8) Uani d 1

loop_
_atom_site_aniso_label
_atom_site_aniso_U_11
_atom_site_aniso_U_22
_atom_site_aniso_U_33
_atom_site_aniso_U_12
_atom_site_aniso_U_13
_atom_site_aniso_U_23
Cs1 0.02257(12) 0.01463(11) 0.01149(10) -0.00018(7) 0.00432(7) 0.00054(7)
S1 0.0186(4) 0.0238(4) 0.0111(3) -0.0036(3) 0.0026(3) -0.0028(3)
S2 0.0171(4) 0.0168(4) 0.0171(4) -0.0003(3) 0.0035(3) 0.0026(3)
F3 0.0498(15) 0.0461(15) 0.0501(15) 0.0090(12) 0.0098(12) -0.0265(12)
O1 0.0318(14) 0.0543(17) 0.0119(11) 0.0032(13) 0.0004(10) -0.0044(11)
F6 0.0293(13) 0.0630(17) 0.0413(14) -0.0197(12) -0.0084(10) 0.0121(12)
F2 0.0309(13) 0.0638(18) 0.0702(19) -0.0044(12) 0.0278(13) 0.0039(14)
F1 0.0422(14) 0.0450(14) 0.0385(13) 0.0177(11) -0.0094(11) -0.0069(11)
F5 0.0439(14) 0.0521(15) 0.0249(11) 0.0025(12) -0.0017(10) 0.0189(11)
O4 0.0422(15) 0.0271(13) 0.0193(12) 0.0111(11) 0.0157(11) 0.0058(10)
F4 0.0458(15) 0.0580(16) 0.0496(15) 0.0322(13) 0.0103(12) 0.0048(13)
N1 0.0249(15) 0.0184(13) 0.0154(13) 0.0017(11) 0.0034(11) -0.0029(10)
O2 0.0414(15) 0.0269(13) 0.0266(13) -0.0148(11) 0.0170(11) -0.0097(10)
O3 0.0315(15) 0.0251(13) 0.0462(16) -0.0104(11) 0.0019(12) 0.0091(12)
C2 0.0229(18) 0.0355(19) 0.0259(18) 0.0031(15) 0.0029(14) 0.0092(15)
C1 0.0284(19) 0.0291(19) 0.0257(18) 0.0036(15) 0.0022(15) -0.0061(14)

loop_
_atom_type_symbol
_atom_type_description
_atom_type_scat_dispersion_real
_atom_type_scat_dispersion_imag
_atom_type_scat_source
C C 0.0033 0.0016 'International Tables Vol C Tables 4.2.6.8 and 6.1.1.4'
N N 0.0061 0.0033 'International Tables Vol C Tables 4.2.6.8 and 6.1.1.4'
O O 0.0106 0.0060 'International Tables Vol C Tables 4.2.6.8 and 6.1.1.4'
F F 0.0171 0.0103 'International Tables Vol C Tables 4.2.6.8 and 6.1.1.4'
S S 0.1246 0.1234 'International Tables Vol C Tables 4.2.6.8 and 6.1.1.4'
Cs Cs -0.3680 2.1192 'International Tables Vol C Tables 4.2.6.8 and 6.1.1.4'

loop_
_geom_angle_atom_site_label_1
_geom_angle_atom_site_label_2
_geom_angle_atom_site_label_3
_geom_angle_site_symmetry_1
_geom_angle_site_symmetry_3
_geom_angle
O2 Cs1 O3 3_575 2_545 65.81(8)
O2 Cs1 O1 3_575 2_545 99.58(7)
O3 Cs1 O1 2_545 2_545 74.33(7)
O2 Cs1 O4 3_575 2 54.48(6)
O3 Cs1 O4 2_545 2 97.22(8)
O1 Cs1 O4 2_545 2 66.20(7)
O2 Cs1 O2 3_575 1_545 87.52(7)
O3 Cs1 O2 2_545 1_545 60.48(7)
O1 Cs1 O2 2_545 1_545 126.37(7)
O4 Cs1 O2 2 1_545 141.95(6)
O2 Cs1 O4 3_575 . 162.97(7)
O3 Cs1 O4 2_545 . 99.20(7)
O1 Cs1 O4 2_545 . 67.27(7)
O4 Cs1 O4 2 . 123.62(5)
O2 Cs1 O4 1_545 . 91.89(7)
O2 Cs1 N1 3_575 4_575 82.39(7)
O3 Cs1 N1 2_545 4_575 135.52(7)
O1 Cs1 N1 2_545 4_575 144.35(7)
O4 Cs1 N1 2 4_575 87.65(7)
O2 Cs1 N1 1_545 4_575 89.20(7)
O4 Cs1 N1 . 4_575 114.62(7)
O2 Cs1 O1 3_575 . 95.58(7)
O3 Cs1 O1 2_545 . 159.64(7)
O1 Cs1 O1 2_545 . 102.31(7)
O4 Cs1 O1 2 . 63.81(7)
O2 Cs1 O1 1_545 . 130.03(7)
O4 Cs1 O1 . . 97.80(6)
N1 Cs1 O1 4_575 . 42.47(6)
O2 Cs1 O3 3_575 4_575 56.78(7)
O3 Cs1 O3 2_545 4_575 93.89(6)
O1 Cs1 O3 2_545 4_575 156.36(7)
O4 Cs1 O3 2 4_575 95.87(6)
O2 Cs1 O3 1_545 4_575 58.95(7)
O4 Cs1 O3 . 4_575 135.86(7)
N1 Cs1 O3 4_575 4_575 41.69(6)
O1 Cs1 O3 . 4_575 81.53(6)
O2 Cs1 O3 3_575 . 142.43(6)
O3 Cs1 O3 2_545 . 126.88(6)
O1 Cs1 O3 2_545 . 59.74(7)
O4 Cs1 O3 2 . 87.95(6)
O2 Cs1 O3 1_545 . 130.02(6)
O4 Cs1 O3 . . 40.70(6)
N1 Cs1 O3 4_575 . 97.36(7)
O1 Cs1 O3 . . 63.07(6)
O3 Cs1 O3 4_575 . 138.32(6)
O2 Cs1 F3 3_575 1_545 131.63(6)
O3 Cs1 F3 2_545 1_545 100.78(7)
O1 Cs1 F3 2_545 1_545 122.16(7)
O4 Cs1 F3 2 1_545 161.69(6)
O2 Cs1 F3 1_545 1_545 49.29(6)
O4 Cs1 F3 . 1_545 56.56(7)
N1 Cs1 F3 4_575 1_545 77.18(7)
O1 Cs1 F3 . 1_545 97.90(6)
O3 Cs1 F3 4_575 1_545 79.67(6)
O3 Cs1 F3 . 1_545 83.94(6)
O2 Cs1 S2 3_575 . 162.46(5)
O3 Cs1 S2 2_545 . 116.76(6)
O1 Cs1 S2 2_545 . 66.21(6)
O4 Cs1 S2 2 . 108.62(4)
O2 Cs1 S2 1_545 . 109.03(5)
O4 Cs1 S2 . . 20.30(5)
N1 Cs1 S2 4_575 . 103.02(5)
O1 Cs1 S2 . . 78.43(4)
O3 Cs1 S2 4_575 . 136.79(5)
O3 Cs1 S2 . . 21.36(4)
F3 Cs1 S2 1_545 . 65.85(4)
O1 S1 O2 . . 117.87(17)
O1 S1 N1 . 4_575 108.10(16)
O2 S1 N1 . 4_575 116.27(14)
O1 S1 C1 . . 103.70(16)
O2 S1 C1 . . 104.35(17)
N1 S1 C1 4_575 . 104.86(16)
O1 S1 Cs1 . 1_565 75.58(12)
O2 S1 Cs1 . 1_565 48.47(10)
N1 S1 Cs1 4_575 1_565 159.36(11)
C1 S1 Cs1 . 1_565 93.60(12)
O1 S1 Cs1 . . 57.66(12)
O2 S1 Cs1 . . 126.74(12)
N1 S1 Cs1 4_575 . 52.89(10)
C1 S1 Cs1 . . 128.83(13)
Cs1 S1 Cs1 1_565 . 120.90(3)
O3 S2 O4 . . 117.41(17)
O3 S2 N1 . . 108.66(16)
O4 S2 N1 . . 116.61(14)
O3 S2 C2 . . 103.71(17)
O4 S2 C2 . . 105.06(17)
N1 S2 C2 . . 103.49(16)
O3 S2 Cs1 . . 70.70(12)
O4 S2 Cs1 . . 50.92(10)
N1 S2 Cs1 . . 157.27(11)
C2 S2 Cs1 . . 98.57(12)
O3 S2 Cs1 . 4_576 59.03(12)
O4 S2 Cs1 . 4_576 133.75(11)
N1 S2 Cs1 . 4_576 50.27(10)
C2 S2 Cs1 . 4_576 120.87(13)
Cs1 S2 Cs1 . 4_576 120.87(3)
C1 F3 Cs1 . 1_565 117.4(2)
S1 O1 Cs1 . 2 158.44(17)
S1 O1 Cs1 . . 101.72(13)
Cs1 O1 Cs1 2 . 85.77(6)
S2 O4 Cs1 . 2_545 135.68(14)
S2 O4 Cs1 . . 108.79(12)
Cs1 O4 Cs1 2_545 . 88.69(6)
S2 N1 S1 . 4_576 127.60(17)
S2 N1 Cs1 . 4_576 108.07(13)
S1 N1 Cs1 4_576 4_576 104.58(12)
S1 O2 Cs1 . 3_575 144.39(15)
S1 O2 Cs1 . 1_565 112.04(12)
Cs1 O2 Cs1 3_575 1_565 92.48(7)
S2 O3 Cs1 . 2 169.31(18)
S2 O3 Cs1 . 4_576 100.76(13)
Cs1 O3 Cs1 2 4_576 86.11(6)
S2 O3 Cs1 . . 87.94(13)
Cs1 O3 Cs1 2 . 81.90(6)
Cs1 O3 Cs1 4_576 . 146.66(8)
F6 C2 F5 . . 108.6(3)
F6 C2 F4 . . 109.1(3)
F5 C2 F4 . . 109.1(3)
F6 C2 S2 . . 111.6(3)
F5 C2 S2 . . 108.4(2)
F4 C2 S2 . . 110.0(3)
F2 C1 F1 . . 108.9(3)
F2 C1 F3 . . 109.5(3)
F1 C1 F3 . . 108.0(3)
F2 C1 S1 . . 111.0(3)
F1 C1 S1 . . 111.0(3)
F3 C1 S1 . . 108.3(3)

loop_
_geom_bond_atom_site_label_1
_geom_bond_atom_site_label_2
_geom_bond_site_symmetry_2
_geom_bond_distance
Cs1 O2 3_575 3.060(2)
Cs1 O3 2_545 3.074(3)
Cs1 O1 2_545 3.110(2)
Cs1 O4 2 3.174(3)
Cs1 O2 1_545 3.208(2)
Cs1 O4 . 3.207(2)
Cs1 N1 4_575 3.280(3)
Cs1 O1 . 3.435(3)
Cs1 O3 4_575 3.539(3)
Cs1 O3 . 3.694(3)
Cs1 F3 1_545 3.703(3)
Cs1 S2 . 3.9118(12)
S1 O1 . 1.432(2)
S1 O2 . 1.430(3)
S1 N1 4_575 1.576(3)
S1 C1 . 1.828(4)
S1 Cs1 1_565 3.9719(12)
S2 O3 . 1.426(3)
S2 O4 . 1.433(2)
S2 N1 . 1.574(3)
S2 C2 . 1.829(4)
S2 Cs1 4_576 4.0548(12)
F3 C1 . 1.333(4)
F3 Cs1 1_565 3.703(3)
O1 Cs1 2 3.110(2)
F6 C2 . 1.310(5)
F2 C1 . 1.314(5)
F1 C1 . 1.326(4)
F5 C2 . 1.331(4)
O4 Cs1 2_545 3.175(3)
F4 C2 . 1.326(5)
N1 S1 4_576 1.576(3)
N1 Cs1 4_576 3.280(3)
O2 Cs1 3_575 3.060(2)
O2 Cs1 1_565 3.208(2)
O3 Cs1 2 3.074(3)
O3 Cs1 4_576 3.539(3)

_cod_database_fobs_code 2242431
